data_1536045
loop_
_publ_author_name
'Vigdorchik, A.G.'
'Verin, I.A.'
'Dryuchko, A.G.'
'Malinovskii, Yu.A.'

_publ_section_title
;
 Synthesis and X-ray structural study of lithium rare-earth nitrates
 Li3(Ln2(NO3)9)*3H2O, where Ln=La,Nd
;
_journal_name_full Kristallografiya
_journal_page_first 1395
_journal_page_last 1402
_journal_volume 36
_journal_year 1991
_chemical_formula_sum 'H6 Li3 N9 Nd2 O30'
_chemical_name_systematic 'Li3 (Nd2 (N O3)9) (H2 O)3'
_space_group_IT_number 198
_symmetry_space_group_name_Hall 'P 2ac 2ab 3'
_symmetry_space_group_name_H-M 'P 21 3'
_cell_angle_alpha 90
_cell_angle_beta 90
_cell_angle_gamma 90
_cell_formula_units_Z 4
_cell_length_a 13.22
_cell_length_b 13.22
_cell_length_c 13.22
_cell_volume 2310.438
_citation_journal_id_ASTM KRISAJ
_cod_data_source_file Vigdorchik_KRISAJ_1991_1212.cif
_cod_data_source_block H6Li3N9Nd2O30
_cod_database_code 1536045

loop_
_symmetry_equiv_pos_as_xyz
x,y,z
-x+1/2,-y,z+1/2
x+1/2,-y+1/2,-z
-x,y+1/2,-z+1/2
z,x,y
-z+1/2,-x,y+1/2
z+1/2,-x+1/2,-y
-z,x+1/2,-y+1/2
y,z,x
y+1/2,-z+1/2,-x
-y,z+1/2,-x+1/2
-y+1/2,-z,x+1/2

loop_
_atom_site_label
_atom_site_type_symbol
_atom_site_fract_x
_atom_site_fract_y
_atom_site_fract_z
_atom_site_occupancy
_atom_site_U_iso_or_equiv
Li1 Li+1 0.047 0.281 0.301 1 0.0
O9 O-2 0.1183 0.1863 0.0049 1 0.0
O5 O-2 0.1421 0.0366 0.447 1 0.0
O2 O-2 0.4173 0.431 0.2761 1 0.0
O10 O-2 0.3831 0.0315 0.401 1 0.0
O4 O-2 0.4068 0.045 0.16 1 0.0
O6 O-2 0.3324 0.1897 0.1444 1 0.0
O8 O-2 0.4095 0.2611 0.7561 1 0.0
O1 O-2 0.0787 0.1687 0.6268 1 0.0
O7 O-2 0.3441 0.4031 0.7969 1 0.0
N1 N+5 0.3729 0.5118 0.2623 1 0.0
H2 H+1 0.044 0.4 0.46 1 0.0
N3 N+5 0.4215 0.3511 0.7906 1 0.0
H1 H+1 0.5 0.054 0.64 1 0.0
Nd2 Nd+3 0.221 0.279 0.721 1 0.0
N2 N+5 0.3942 0.1274 0.1131 1 0.0
Nd1 Nd+3 0.4667 0.4667 0.4667 1 0.0
O3 O-2 0.0298 0.3173 0.6728 1 0.0
